data_2221133
loop_
_publ_author_name
'Wang, Cheng-Yun'

_publ_section_title
;
 (<i>E</i>)-4-Methyl-<i>N</i>-(2,3,4-trimethoxy-6-methylbenzylidene)aniline
;
_journal_coeditor_code LH2770
_journal_issue 3
_journal_name_full 'Acta Crystallographica Section E'
_journal_page_first o493
_journal_paper_doi 10.1107/S1600536809004115
_journal_volume 65
_journal_year 2009
_chemical_formula_iupac 'C18 H21 N O3'
_chemical_formula_moiety 'C18 H21 N O3'
_chemical_formula_sum 'C18 H21 N O3'
_chemical_formula_weight 299.36
_chemical_name_systematic
;
(<i>E</i>)-4-Methyl-<i>N</i>-(2,3,4-trimethoxy-6-methylbenzylidene)aniline
;
_space_group_IT_number 14
_symmetry_cell_setting monoclinic
_symmetry_space_group_name_Hall '-P 2ybc'
_symmetry_space_group_name_H-M 'P 1 21/c 1'
_atom_sites_solution_hydrogens geom
_atom_sites_solution_primary direct
_atom_sites_solution_secondary difmap
_audit_creation_method SHELXL-97
_cell_angle_alpha 90.00
_cell_angle_beta 111.529(2)
_cell_angle_gamma 90.00
_cell_formula_units_Z 4
_cell_length_a 7.7239(9)
_cell_length_b 27.287(2)
_cell_length_c 8.4128(11)
_cell_measurement_reflns_used 1422
_cell_measurement_temperature 298(2)
_cell_measurement_theta_max 19.975
_cell_measurement_theta_min 2.708
_cell_volume 1649.4(3)
_computing_cell_refinement 'SAINT (Bruker, 1997)'
_computing_data_collection 'SMART (Bruker, 1997)'
_computing_data_reduction 'SAINT (Bruker, 1997)'
_computing_molecular_graphics 'SHELXTL (Sheldrick, 2008)'
_computing_publication_material 'SHELXTL (Sheldrick, 2008)'
_computing_structure_refinement 'SHELXL97 (Sheldrick, 2008)'
_computing_structure_solution 'SHELXS97 (Sheldrick, 2008)'
_diffrn_ambient_temperature 298(2)
_diffrn_measured_fraction_theta_full 0.999
_diffrn_measured_fraction_theta_max 0.999
_diffrn_measurement_device_type 'Bruker SMART CCD'
_diffrn_measurement_method '\f and \w'
_diffrn_radiation_monochromator graphite
_diffrn_radiation_source 'fine-focus sealed tube'
_diffrn_radiation_type MoK\a
_diffrn_radiation_wavelength 0.71073
_diffrn_reflns_av_R_equivalents 0.0548
_diffrn_reflns_av_sigmaI/netI 0.0703
_diffrn_reflns_limit_h_max 9
_diffrn_reflns_limit_h_min -9
_diffrn_reflns_limit_k_max 32
_diffrn_reflns_limit_k_min -30
_diffrn_reflns_limit_l_max 5
_diffrn_reflns_limit_l_min -9
_diffrn_reflns_number 8258
_diffrn_reflns_theta_full 25.01
_diffrn_reflns_theta_max 25.01
_diffrn_reflns_theta_min 1.49
_exptl_absorpt_coefficient_mu 0.082
_exptl_absorpt_correction_T_max 0.9680
_exptl_absorpt_correction_T_min 0.9641
_exptl_absorpt_correction_type multi-scan
_exptl_absorpt_process_details '(SADABS; Sheldrick, 1996)'
_exptl_crystal_colour brown
_exptl_crystal_density_diffrn 1.206
_exptl_crystal_density_method 'not measured'
_exptl_crystal_description block
_exptl_crystal_F_000 640
_exptl_crystal_size_max 0.45
_exptl_crystal_size_mid 0.43
_exptl_crystal_size_min 0.40
_refine_diff_density_max 0.187
_refine_diff_density_min -0.181
_refine_ls_extinction_method none
_refine_ls_goodness_of_fit_ref 1.020
_refine_ls_hydrogen_treatment constr
_refine_ls_matrix_type full
_refine_ls_number_parameters 199
_refine_ls_number_reflns 2899
_refine_ls_number_restraints 0
_refine_ls_restrained_S_all 1.020
_refine_ls_R_factor_all 0.1195
_refine_ls_R_factor_gt 0.0525
_refine_ls_shift/su_max 0.000
_refine_ls_shift/su_mean 0.000
_refine_ls_structure_factor_coef Fsqd
_refine_ls_weighting_details 'calc w=1/[\s^2^(Fo^2^)+(0.0477P)^2^+0.6503P] where P=(Fo^2^+2Fc^2^)/3'
_refine_ls_weighting_scheme calc
_refine_ls_wR_factor_gt 0.1130
_refine_ls_wR_factor_ref 0.1501
_reflns_number_gt 1475
_reflns_number_total 2899
_reflns_threshold_expression I>2\s(I)
_cod_data_source_file lh2770.cif
_cod_data_source_block I
_cod_depositor_comments
;
The following automatic conversions were performed:
'_symmetry_cell_setting' value 'Monoclinic' changed to 'monoclinic'
according to '/home/saulius/struct/CIF-dictionaries/cif_core.dic'
dictionary named 'cif_core.dic' version 2.4.1 from 2010-06-29.

Automatic conversion script
Id: cif_fix_enum 1527 2010-12-29 10:47:43Z saulius 

The following automatic conversions were performed:

'_symmetry_cell_setting' value 'Monoclinic' changed to 'monoclinic'
according to /home/saulius/struct/CIF-dictionaries/cif_core.dic
dictionary named 'cif_core.dic' version 2.4.1 from 2010-06-29.

Automatic conversion script
Id: cif_fix_values 1715 2011-07-08 13:25:40Z adriana 
;
_cod_original_sg_symbol_H-M 'P 21/c'
_cod_database_code 2221133
_cod_database_fobs_code 2221133

loop_
_symmetry_equiv_pos_as_xyz
'x, y, z'
'-x, y+1/2, -z+1/2'
'-x, -y, -z'
'x, -y-1/2, z-1/2'

loop_
_atom_site_type_symbol
_atom_site_label
_atom_site_fract_x
_atom_site_fract_y
_atom_site_fract_z
_atom_site_U_iso_or_equiv
_atom_site_adp_type
_atom_site_calc_flag
_atom_site_refinement_flags
_atom_site_occupancy
_atom_site_disorder_assembly
_atom_site_disorder_group
N N1 0.9325(3) 0.15463(10) 0.3804(4) 0.0607(7) Uani d . 1 . .
O O1 0.9997(3) 0.09590(7) -0.0287(2) 0.0536(6) Uani d . 1 . .
O O2 0.7379(3) 0.04533(8) -0.2839(3) 0.0628(6) Uani d . 1 . .
O O3 0.3972(3) 0.02973(8) -0.2724(3) 0.0640(6) Uani d . 1 . .
C C1 0.9412(4) 0.13395(11) 0.2492(4) 0.0520(8) Uani d . 1 . .
H H1 1.0549 0.1351 0.2348 0.062 Uiso calc R 1 . .
C C2 0.7898(4) 0.10855(10) 0.1187(4) 0.0448(7) Uani d . 1 . .
C C3 0.8252(4) 0.08912(10) -0.0207(4) 0.0451(7) Uani d . 1 . .
C C4 0.6955(4) 0.06230(10) -0.1484(4) 0.0466(7) Uani d . 1 . .
C C5 0.5201(4) 0.05545(10) -0.1404(4) 0.0481(8) Uani d . 1 . .
C C6 0.4808(4) 0.07464(11) -0.0057(4) 0.0506(8) Uani d . 1 . .
H H6 0.3632 0.0698 -0.0019 0.061 Uiso calc R 1 . .
C C7 0.6114(4) 0.10096(10) 0.1238(4) 0.0512(8) Uani d . 1 . .
C C8 1.0063(5) 0.13609(12) -0.1356(5) 0.0742(11) Uani d . 1 . .
H H8A 0.9214 0.1302 -0.2502 0.111 Uiso calc R 1 . .
H H8B 1.1303 0.1393 -0.1350 0.111 Uiso calc R 1 . .
H H8C 0.9717 0.1657 -0.0933 0.111 Uiso calc R 1 . .
C C9 0.7579(5) -0.00633(14) -0.2860(5) 0.0790(11) Uani d . 1 . .
H H9A 0.8493 -0.0169 -0.1793 0.119 Uiso calc R 1 . .
H H9B 0.7973 -0.0154 -0.3777 0.119 Uiso calc R 1 . .
H H9C 0.6408 -0.0217 -0.3023 0.119 Uiso calc R 1 . .
C C10 0.2178(4) 0.01986(14) -0.2686(4) 0.0737(11) Uani d . 1 . .
H H10A 0.2309 0.0048 -0.1617 0.111 Uiso calc R 1 . .
H H10B 0.1515 -0.0018 -0.3607 0.111 Uiso calc R 1 . .
H H10C 0.1499 0.0500 -0.2808 0.111 Uiso calc R 1 . .
C C11 0.5545(5) 0.11989(13) 0.2664(5) 0.0774(11) Uani d . 1 . .
H H11A 0.4251 0.1131 0.2402 0.116 Uiso calc R 1 . .
H H11B 0.5749 0.1546 0.2779 0.116 Uiso calc R 1 . .
H H11C 0.6275 0.1040 0.3715 0.116 Uiso calc R 1 . .
C C12 1.0977(4) 0.17428(11) 0.5029(4) 0.0501(8) Uani d . 1 . .
C C13 1.2692(4) 0.15170(11) 0.5499(4) 0.0566(9) Uani d . 1 . .
H H13 1.2816 0.1228 0.4965 0.068 Uiso calc R 1 . .
C C14 1.4218(4) 0.17184(12) 0.6755(4) 0.0623(9) Uani d . 1 . .
H H14 1.5363 0.1562 0.7045 0.075 Uiso calc R 1 . .
C C15 1.4108(4) 0.21420(12) 0.7595(4) 0.0596(9) Uani d . 1 . .
C C16 1.2394(5) 0.23596(12) 0.7127(4) 0.0678(10) Uani d . 1 . .
H H16 1.2272 0.2647 0.7668 0.081 Uiso calc R 1 . .
C C17 1.0854(5) 0.21645(12) 0.5881(4) 0.0653(10) Uani d . 1 . .
H H17 0.9708 0.2319 0.5607 0.078 Uiso calc R 1 . .
C C18 1.5798(5) 0.23466(14) 0.8988(5) 0.0950(13) Uani d . 1 . .
H H18A 1.6665 0.2465 0.8501 0.143 Uiso calc R 1 . .
H H18B 1.6375 0.2094 0.9806 0.143 Uiso calc R 1 . .
H H18C 1.5431 0.2612 0.9546 0.143 Uiso calc R 1 . .

loop_
_atom_site_aniso_label
_atom_site_aniso_U_11
_atom_site_aniso_U_22
_atom_site_aniso_U_33
_atom_site_aniso_U_12
_atom_site_aniso_U_13
_atom_site_aniso_U_23
N1 0.0504(16) 0.0693(19) 0.0638(19) -0.0076(14) 0.0229(15) -0.0111(15)
O1 0.0471(12) 0.0616(14) 0.0591(14) -0.0011(10) 0.0279(10) 0.0078(11)
O2 0.0767(15) 0.0720(16) 0.0501(14) -0.0086(12) 0.0355(12) -0.0009(11)
O3 0.0516(13) 0.0881(17) 0.0500(14) -0.0170(12) 0.0159(11) -0.0071(12)
C1 0.0486(19) 0.0546(19) 0.061(2) -0.0062(15) 0.0293(17) 0.0001(17)
C2 0.0424(17) 0.0433(17) 0.0525(19) -0.0031(14) 0.0220(15) -0.0009(14)
C3 0.0414(17) 0.0468(18) 0.0517(19) -0.0009(14) 0.0225(15) 0.0067(15)
C4 0.0497(19) 0.0529(19) 0.0403(18) -0.0016(15) 0.0200(15) 0.0060(15)
C5 0.0437(18) 0.0512(19) 0.0470(19) -0.0039(15) 0.0140(15) 0.0036(15)
C6 0.0449(18) 0.0546(19) 0.056(2) -0.0047(15) 0.0224(16) 0.0009(16)
C7 0.0529(19) 0.0495(19) 0.059(2) -0.0036(15) 0.0292(17) -0.0030(16)
C8 0.068(2) 0.075(2) 0.095(3) -0.0027(19) 0.048(2) 0.023(2)
C9 0.090(3) 0.081(3) 0.082(3) -0.008(2) 0.051(2) -0.016(2)
C10 0.053(2) 0.099(3) 0.063(2) -0.0190(19) 0.0128(18) -0.003(2)
C11 0.067(2) 0.088(3) 0.095(3) -0.021(2) 0.052(2) -0.033(2)
C12 0.0501(19) 0.0525(19) 0.0501(19) -0.0024(16) 0.0212(16) 0.0005(16)
C13 0.062(2) 0.0442(19) 0.067(2) 0.0038(17) 0.0269(19) -0.0008(16)
C14 0.049(2) 0.059(2) 0.072(2) 0.0071(17) 0.0150(18) 0.0057(19)
C15 0.059(2) 0.051(2) 0.061(2) -0.0044(17) 0.0131(18) -0.0014(17)
C16 0.068(2) 0.056(2) 0.075(2) 0.0058(19) 0.021(2) -0.0140(18)
C17 0.052(2) 0.066(2) 0.076(3) 0.0088(17) 0.0201(19) -0.0124(19)
C18 0.077(3) 0.087(3) 0.091(3) -0.009(2) -0.005(2) -0.012(2)

loop_
_atom_type_symbol
_atom_type_description
_atom_type_scat_dispersion_real
_atom_type_scat_dispersion_imag
_atom_type_scat_source
C C 0.0033 0.0016 'International Tables Vol C Tables 4.2.6.8 and 6.1.1.4'
H H 0.0000 0.0000 'International Tables Vol C Tables 4.2.6.8 and 6.1.1.4'
N N 0.0061 0.0033 'International Tables Vol C Tables 4.2.6.8 and 6.1.1.4'
O O 0.0106 0.0060 'International Tables Vol C Tables 4.2.6.8 and 6.1.1.4'

loop_
_geom_angle_atom_site_label_1
_geom_angle_atom_site_label_2
_geom_angle_atom_site_label_3
_geom_angle_site_symmetry_1
_geom_angle_site_symmetry_3
_geom_angle
_geom_angle_publ_flag
C1 N1 C12 . . 118.8(3) ?
C3 O1 C8 . . 113.1(2) ?
C4 O2 C9 . . 113.8(2) ?
C5 O3 C10 . . 118.2(2) ?
N1 C1 C2 . . 125.9(3) ?
N1 C1 H1 . . 117.0 ?
C2 C1 H1 . . 117.0 ?
C3 C2 C7 . . 117.6(3) ?
C3 C2 C1 . . 117.5(3) ?
C7 C2 C1 . . 124.9(3) ?
C4 C3 O1 . . 118.3(3) ?
C4 C3 C2 . . 122.9(3) ?
O1 C3 C2 . . 118.8(3) ?
O2 C4 C3 . . 119.9(3) ?
O2 C4 C5 . . 121.7(3) ?
C3 C4 C5 . . 118.3(3) ?
O3 C5 C6 . . 124.6(3) ?
O3 C5 C4 . . 115.4(3) ?
C6 C5 C4 . . 120.0(3) ?
C5 C6 C7 . . 121.8(3) ?
C5 C6 H6 . . 119.1 ?
C7 C6 H6 . . 119.1 ?
C6 C7 C2 . . 119.4(3) ?
C6 C7 C11 . . 117.5(3) ?
C2 C7 C11 . . 123.1(3) ?
O1 C8 H8A . . 109.5 ?
O1 C8 H8B . . 109.5 ?
H8A C8 H8B . . 109.5 ?
O1 C8 H8C . . 109.5 ?
H8A C8 H8C . . 109.5 ?
H8B C8 H8C . . 109.5 ?
O2 C9 H9A . . 109.5 ?
O2 C9 H9B . . 109.5 ?
H9A C9 H9B . . 109.5 ?
O2 C9 H9C . . 109.5 ?
H9A C9 H9C . . 109.5 ?
H9B C9 H9C . . 109.5 ?
O3 C10 H10A . . 109.5 ?
O3 C10 H10B . . 109.5 ?
H10A C10 H10B . . 109.5 ?
O3 C10 H10C . . 109.5 ?
H10A C10 H10C . . 109.5 ?
H10B C10 H10C . . 109.5 ?
C7 C11 H11A . . 109.5 ?
C7 C11 H11B . . 109.5 ?
H11A C11 H11B . . 109.5 ?
C7 C11 H11C . . 109.5 ?
H11A C11 H11C . . 109.5 ?
H11B C11 H11C . . 109.5 ?
C17 C12 C13 . . 117.8(3) ?
C17 C12 N1 . . 118.6(3) ?
C13 C12 N1 . . 123.5(3) ?
C14 C13 C12 . . 120.2(3) ?
C14 C13 H13 . . 119.9 ?
C12 C13 H13 . . 119.9 ?
C15 C14 C13 . . 122.3(3) ?
C15 C14 H14 . . 118.9 ?
C13 C14 H14 . . 118.9 ?
C16 C15 C14 . . 116.9(3) ?
C16 C15 C18 . . 122.2(3) ?
C14 C15 C18 . . 120.9(3) ?
C15 C16 C17 . . 121.8(3) ?
C15 C16 H16 . . 119.1 ?
C17 C16 H16 . . 119.1 ?
C16 C17 C12 . . 121.0(3) ?
C16 C17 H17 . . 119.5 ?
C12 C17 H17 . . 119.5 ?
C15 C18 H18A . . 109.5 ?
C15 C18 H18B . . 109.5 ?
H18A C18 H18B . . 109.5 ?
C15 C18 H18C . . 109.5 ?
H18A C18 H18C . . 109.5 ?
H18B C18 H18C . . 109.5 ?

loop_
_geom_bond_atom_site_label_1
_geom_bond_atom_site_label_2
_geom_bond_site_symmetry_2
_geom_bond_distance
_geom_bond_publ_flag
N1 C1 . 1.263(3) ?
N1 C12 . 1.419(4) ?
O1 C3 . 1.386(3) ?
O1 C8 . 1.431(3) ?
O2 C4 . 1.377(3) ?
O2 C9 . 1.419(4) ?
O3 C5 . 1.361(3) ?
O3 C10 . 1.423(3) ?
C1 C2 . 1.453(4) ?
C1 H1 . 0.9300 ?
C2 C3 . 1.402(4) ?
C2 C7 . 1.409(4) ?
C3 C4 . 1.380(4) ?
C4 C5 . 1.393(4) ?
C5 C6 . 1.380(4) ?
C6 C7 . 1.384(4) ?
C6 H6 . 0.9300 ?
C7 C11 . 1.512(4) ?
C8 H8A . 0.9600 ?
C8 H8B . 0.9600 ?
C8 H8C . 0.9600 ?
C9 H9A . 0.9600 ?
C9 H9B . 0.9600 ?
C9 H9C . 0.9600 ?
C10 H10A . 0.9600 ?
C10 H10B . 0.9600 ?
C10 H10C . 0.9600 ?
C11 H11A . 0.9600 ?
C11 H11B . 0.9600 ?
C11 H11C . 0.9600 ?
C12 C17 . 1.377(4) ?
C12 C13 . 1.380(4) ?
C13 C14 . 1.376(4) ?
C13 H13 . 0.9300 ?
C14 C15 . 1.373(4) ?
C14 H14 . 0.9300 ?
C15 C16 . 1.370(4) ?
C15 C18 . 1.505(4) ?
C16 C17 . 1.372(4) ?
C16 H16 . 0.9300 ?
C17 H17 . 0.9300 ?
C18 H18A . 0.9600 ?
C18 H18B . 0.9600 ?
C18 H18C . 0.9600 ?

loop_
_geom_torsion_atom_site_label_1
_geom_torsion_atom_site_label_2
_geom_torsion_atom_site_label_3
_geom_torsion_atom_site_label_4
_geom_torsion_site_symmetry_1
_geom_torsion_site_symmetry_2
_geom_torsion_site_symmetry_3
_geom_torsion_site_symmetry_4
_geom_torsion
_geom_torsion_publ_flag
C12 N1 C1 C2 . . . . 174.7(3) ?
N1 C1 C2 C3 . . . . 178.1(3) ?
N1 C1 C2 C7 . . . . -3.5(5) ?
C8 O1 C3 C4 . . . . 83.9(3) ?
C8 O1 C3 C2 . . . . -97.8(3) ?
C7 C2 C3 C4 . . . . -1.6(4) ?
C1 C2 C3 C4 . . . . 176.9(3) ?
C7 C2 C3 O1 . . . . -179.8(2) ?
C1 C2 C3 O1 . . . . -1.3(4) ?
C9 O2 C4 C3 . . . . 110.9(3) ?
C9 O2 C4 C5 . . . . -72.6(3) ?
O1 C3 C4 O2 . . . . -3.4(4) ?
C2 C3 C4 O2 . . . . 178.4(3) ?
O1 C3 C4 C5 . . . . 180.0(2) ?
C2 C3 C4 C5 . . . . 1.8(4) ?
C10 O3 C5 C6 . . . . -2.9(4) ?
C10 O3 C5 C4 . . . . 177.7(3) ?
O2 C4 C5 O3 . . . . 1.9(4) ?
C3 C4 C5 O3 . . . . 178.4(2) ?
O2 C4 C5 C6 . . . . -177.5(3) ?
C3 C4 C5 C6 . . . . -1.0(4) ?
O3 C5 C6 C7 . . . . -179.3(3) ?
C4 C5 C6 C7 . . . . 0.1(4) ?
C5 C6 C7 C2 . . . . 0.1(4) ?
C5 C6 C7 C11 . . . . -179.3(3) ?
C3 C2 C7 C6 . . . . 0.7(4) ?
C1 C2 C7 C6 . . . . -177.7(3) ?
C3 C2 C7 C11 . . . . -180.0(3) ?
C1 C2 C7 C11 . . . . 1.6(5) ?
C1 N1 C12 C17 . . . . 145.4(3) ?
C1 N1 C12 C13 . . . . -39.0(4) ?
C17 C12 C13 C14 . . . . -1.3(5) ?
N1 C12 C13 C14 . . . . -177.0(3) ?
C12 C13 C14 C15 . . . . 0.6(5) ?
C13 C14 C15 C16 . . . . 0.0(5) ?
C13 C14 C15 C18 . . . . 178.7(3) ?
C14 C15 C16 C17 . . . . 0.2(5) ?
C18 C15 C16 C17 . . . . -178.5(3) ?
C15 C16 C17 C12 . . . . -0.9(5) ?
C13 C12 C17 C16 . . . . 1.5(5) ?
N1 C12 C17 C16 . . . . 177.4(3) ?

loop_
_cod_related_entry_id
_cod_related_entry_database
_cod_related_entry_code
1 ChemSpider 24741702
